data_2311345
loop_
_publ_author_name
'Lau, Ka-Cheong'
'Filatov, Alexander S.'
'Jordan, Richard F.'

_publ_section_title
;
 Crystal structure of
 1-phenyl-imido-1-{6-[1-(phenyl-imino)-eth-yl]pyridin-2-yl}ethan-1-yl-\k<sup>3</sup><i>N</i>,<i>N</i>',<i>N</i>'')iron(II).
;
_journal_coeditor_code WM5324
_journal_issue 'Pt 11'
_journal_name_full 'Acta crystallographica. Section E, Crystallographic communications'
_journal_page_first 1595
_journal_page_last 1598
_journal_paper_doi 10.1107/S2056989016015528
_journal_volume 72
_journal_year 2016
_chemical_formula_iupac '[Fe (C21 H19 N3)2]'
_chemical_formula_moiety 'C42 H38 Fe N6'
_chemical_formula_sum 'C42 H38 Fe N6'
_chemical_formula_weight 682.63
_chemical_name_systematic
1-Phenylimido-1-{6-[1-(phenylimino)ethyl]pyridin-2-yl}ethan-1-yl-\k^3^<i>N</i>,<i>N</i>',<i>N</i>'')iron(II)
_space_group_crystal_system orthorhombic
_space_group_IT_number 68
_space_group_name_Hall '-C 2a 2ac'
_space_group_name_H-M_alt 'C c c a :2'
_atom_sites_solution_hydrogens geom
_atom_sites_solution_primary dual
_atom_sites_solution_secondary difmap
_audit_creation_method
;
Olex2 1.2
(compiled 2016.02.19 svn.r3266 for OlexSys, GUI svn.r5155)
;
_cell_angle_alpha 90
_cell_angle_beta 90
_cell_angle_gamma 90
_cell_formula_units_Z 16
_cell_length_a 11.9028(5)
_cell_length_b 32.2189(14)
_cell_length_c 35.5223(15)
_cell_measurement_reflns_used 9834
_cell_measurement_temperature 100(2)
_cell_measurement_theta_max 26.44
_cell_measurement_theta_min 2.15
_cell_volume 13622.6(10)
_computing_cell_refinement
;
SAINT (Bruker, 2014)
;
_computing_data_collection
;
APEX2 (Bruker, 2014)
;
_computing_data_reduction
;
SAINT (Bruker, 2014)
;
_computing_molecular_graphics
;
<i>OLEX2</i> (Dolomanov <i>et al.</i>,  2009) and
Mercury (Macrae et al., 2008)
;
_computing_publication_material
;
publCIF (Westrip, 2010)
;
_computing_structure_refinement
;
SHELXL2014 (Sheldrick, 2015<i>b</i>)
;
_computing_structure_solution
;
SHELXT2014 (Sheldrick, 2015<i>a</i>)
;
_diffrn_ambient_temperature 100(2)
_diffrn_detector_area_resol_mean 10.4167
_diffrn_measured_fraction_theta_full 0.999
_diffrn_measured_fraction_theta_max 0.996
_diffrn_measurement_device_type 'Bruker D8 Venture PHOTON 100 CMOS'
_diffrn_measurement_method 'omega and phi scans'
_diffrn_radiation_monochromator mirrors
_diffrn_radiation_type MoK\a
_diffrn_radiation_wavelength 0.71073
_diffrn_reflns_av_R_equivalents 0.0617
_diffrn_reflns_limit_h_max 14
_diffrn_reflns_limit_h_min -14
_diffrn_reflns_limit_k_max 40
_diffrn_reflns_limit_k_min -40
_diffrn_reflns_limit_l_max 44
_diffrn_reflns_limit_l_min -44
_diffrn_reflns_number 116689
_diffrn_reflns_theta_full 26.000
_diffrn_reflns_theta_max 26.438
_diffrn_reflns_theta_min 1.912
_diffrn_standards_number 0
_exptl_absorpt_coefficient_mu 0.483
_exptl_absorpt_correction_T_max 0.7454
_exptl_absorpt_correction_T_min 0.6624
_exptl_absorpt_correction_type multi-scan
_exptl_absorpt_process_details
;
(<i>SADABS</i>; Bruker, 2014)
;
_exptl_crystal_colour 'dark violet'
_exptl_crystal_density_diffrn 1.331
_exptl_crystal_description plate
_exptl_crystal_F_000 5728
_exptl_crystal_size_max 0.32
_exptl_crystal_size_mid 0.24
_exptl_crystal_size_min 0.10
_refine_diff_density_max 0.657
_refine_diff_density_min -0.625
_refine_ls_extinction_method none
_refine_ls_goodness_of_fit_ref 1.193
_refine_ls_hydrogen_treatment constr
_refine_ls_matrix_type full
_refine_ls_number_parameters 447
_refine_ls_number_reflns 7006
_refine_ls_number_restraints 0
_refine_ls_restrained_S_all 1.193
_refine_ls_R_factor_all 0.0667
_refine_ls_R_factor_gt 0.0534
_refine_ls_shift/su_max 0.002
_refine_ls_shift/su_mean 0.000
_refine_ls_structure_factor_coef Fsqd
_refine_ls_weighting_details 'w=1/[\s^2^(Fo^2^)+(0.0365P)^2^+50.0482P] where P=(Fo^2^+2Fc^2^)/3'
_refine_ls_weighting_scheme calc
_refine_ls_wR_factor_gt 0.1218
_refine_ls_wR_factor_ref 0.1278
_reflns_number_gt 5821
_reflns_number_total 7006
_reflns_threshold_expression 'I > 2\s(I)'
_cod_data_source_file wm5324sup1.cif
_cod_data_source_block I
_cod_original_sg_symbol_Hall '-C 2b 2bc'
_cod_original_sg_symbol_H-M 'C c c e'
_cod_database_code 2311345
_shelx_space_group_comment
;
The symmetry employed for this shelxl refinement is uniquely defined
by the following loop, which should always be used as a source of
symmetry information in preference to the above space-group names.
They are only intended as comments.
;
_shelx_estimated_absorpt_t_min 0.861
_shelx_estimated_absorpt_t_max 0.953

loop_
_space_group_symop_operation_xyz
'x, y, z'
'-x+1/2, -y, z'
'-x, y, -z+1/2'
'x+1/2, -y, -z+1/2'
'x+1/2, y+1/2, z'
'-x+1, -y+1/2, z'
'-x+1/2, y+1/2, -z+1/2'
'x+1, -y+1/2, -z+1/2'
'-x, -y, -z'
'x-1/2, y, -z'
'x, -y, z-1/2'
'-x-1/2, y, z-1/2'
'-x+1/2, -y+1/2, -z'
'x, y+1/2, -z'
'x+1/2, -y+1/2, z-1/2'
'-x, y+1/2, z-1/2'

loop_
_atom_site_type_symbol
_atom_site_label
_atom_site_fract_x
_atom_site_fract_y
_atom_site_fract_z
_atom_site_U_iso_or_equiv
_atom_site_adp_type
_atom_site_calc_flag
_atom_site_occupancy
Fe Fe1 0.5000 0.7500 0.60614(2) 0.01348(13) Uani d 1
N N1 0.37427(17) 0.77288(6) 0.56801(6) 0.0146(4) Uani d 1
N N2 0.36620(17) 0.71185(6) 0.61341(6) 0.0148(4) Uani d 1
N N3 0.55060(18) 0.70451(6) 0.64801(6) 0.0166(5) Uani d 1
C C1 0.3933(2) 0.80895(8) 0.54604(7) 0.0151(5) Uani d 1
C C2 0.4937(2) 0.81186(8) 0.52588(7) 0.0189(6) Uani d 1
H H2 0.5457 0.7895 0.5264 0.023 Uiso calc 1
C C3 0.5181(2) 0.84716(8) 0.50503(8) 0.0195(6) Uani d 1
H H3 0.5861 0.8485 0.4911 0.023 Uiso calc 1
C C4 0.4444(2) 0.88047(8) 0.50431(8) 0.0205(6) Uani d 1
H H4 0.4614 0.9045 0.4899 0.025 Uiso calc 1
C C5 0.3457(2) 0.87820(8) 0.52478(8) 0.0220(6) Uani d 1
H H5 0.2952 0.9010 0.5247 0.026 Uiso calc 1
C C6 0.3199(2) 0.84291(8) 0.54545(7) 0.0183(5) Uani d 1
H H6 0.2517 0.8418 0.5593 0.022 Uiso calc 1
C C7 0.2742(2) 0.75478(8) 0.56928(7) 0.0169(5) Uani d 1
C C8 0.1756(2) 0.76466(9) 0.54468(8) 0.0231(6) Uani d 1
H H8A 0.1223 0.7820 0.5586 0.035 Uiso calc 1
H H8B 0.1386 0.7388 0.5370 0.035 Uiso calc 1
H H8C 0.2014 0.7796 0.5223 0.035 Uiso calc 1
C C9 0.2667(2) 0.72135(8) 0.59619(8) 0.0174(5) Uani d 1
C C10 0.1672(2) 0.70106(8) 0.60645(8) 0.0230(6) Uani d 1
H H10 0.0983 0.7080 0.5945 0.028 Uiso calc 1
C C11 0.1700(2) 0.67089(9) 0.63407(9) 0.0245(6) Uani d 1
H H11 0.1029 0.6572 0.6414 0.029 Uiso calc 1
C C12 0.2715(2) 0.66062(8) 0.65106(8) 0.0210(6) Uani d 1
H H12 0.2747 0.6393 0.6695 0.025 Uiso calc 1
C C13 0.3675(2) 0.68179(8) 0.64075(7) 0.0168(5) Uani d 1
C C14 0.4765(2) 0.67718(8) 0.65847(7) 0.0174(5) Uani d 1
C C15 0.4957(2) 0.64459(9) 0.68814(8) 0.0243(6) Uani d 1
H H15A 0.5765 0.6418 0.6929 0.036 Uiso calc 1
H H15B 0.4655 0.6180 0.6794 0.036 Uiso calc 1
H H15C 0.4577 0.6528 0.7114 0.036 Uiso calc 1
C C16 0.6627(2) 0.70349(8) 0.66146(7) 0.0182(5) Uani d 1
C C17 0.7394(3) 0.67610(9) 0.64561(8) 0.0255(6) Uani d 1
H H17 0.7143 0.6560 0.6279 0.031 Uiso calc 1
C C18 0.8519(3) 0.67774(10) 0.65533(9) 0.0319(7) Uani d 1
H H18 0.9033 0.6586 0.6445 0.038 Uiso calc 1
C C19 0.8899(3) 0.70702(10) 0.68070(10) 0.0335(7) Uani d 1
H H19 0.9674 0.7084 0.6871 0.040 Uiso calc 1
C C20 0.8139(3) 0.73426(10) 0.69674(9) 0.0325(7) Uani d 1
H H20 0.8393 0.7543 0.7144 0.039 Uiso calc 1
C C21 0.7009(3) 0.73262(9) 0.68734(8) 0.0264(6) Uani d 1
H H21 0.6495 0.7515 0.6986 0.032 Uiso calc 1
Fe Fe2 0.2500 0.5000 0.64429(2) 0.01289(13) Uani d 1
N N4 0.12861(18) 0.52706(6) 0.68203(6) 0.0157(4) Uani d 1
N N5 0.10938(18) 0.46510(6) 0.63800(6) 0.0146(4) Uani d 1
N N6 0.29045(18) 0.45369(6) 0.60258(6) 0.0160(4) Uani d 1
C C22 0.1573(2) 0.56140(8) 0.70498(7) 0.0165(5) Uani d 1
C C23 0.2584(2) 0.55886(8) 0.72503(7) 0.0188(5) Uani d 1
H H23 0.3041 0.5348 0.7225 0.023 Uiso calc 1
C C24 0.2929(2) 0.59069(8) 0.74837(8) 0.0225(6) Uani d 1
H H24 0.3605 0.5879 0.7623 0.027 Uiso calc 1
C C25 0.2294(2) 0.62673(9) 0.75159(8) 0.0236(6) Uani d 1
H H25 0.2529 0.6486 0.7677 0.028 Uiso calc 1
C C26 0.1311(2) 0.63013(8) 0.73093(8) 0.0229(6) Uani d 1
H H26 0.0877 0.6548 0.7326 0.027 Uiso calc 1
C C27 0.0946(2) 0.59791(8) 0.70769(8) 0.0201(6) Uani d 1
H H27 0.0271 0.6008 0.6937 0.024 Uiso calc 1
C C28 0.0248(2) 0.51224(8) 0.68000(7) 0.0163(5) Uani d 1
C C29 -0.0753(2) 0.52709(9) 0.70198(8) 0.0252(6) Uani d 1
H H29A -0.0498 0.5432 0.7238 0.038 Uiso calc 1
H H29B -0.1190 0.5031 0.7106 0.038 Uiso calc 1
H H29C -0.1224 0.5446 0.6859 0.038 Uiso calc 1
C C30 0.0117(2) 0.47772(8) 0.65463(7) 0.0170(5) Uani d 1
C C31 -0.0902(2) 0.45885(8) 0.64529(8) 0.0211(6) Uani d 1
H H31 -0.1579 0.4679 0.6568 0.025 Uiso calc 1
C C32 -0.0925(2) 0.42691(9) 0.61925(8) 0.0241(6) Uani d 1
H H32 -0.1617 0.4139 0.6129 0.029 Uiso calc 1
C C33 0.0070(2) 0.41386(8) 0.60236(8) 0.0212(6) Uani d 1
H H33 0.0071 0.3916 0.5848 0.025 Uiso calc 1
C C34 0.1056(2) 0.43407(8) 0.61172(7) 0.0159(5) Uani d 1
C C35 0.2133(2) 0.42730(8) 0.59329(7) 0.0161(5) Uani d 1
C C36 0.2259(2) 0.39396(9) 0.56407(8) 0.0223(6) Uani d 1
H H36A 0.1913 0.4031 0.5405 0.033 Uiso calc 1
H H36B 0.1889 0.3686 0.5728 0.033 Uiso calc 1
H H36C 0.3059 0.3884 0.5599 0.033 Uiso calc 1
C C37 0.4006(2) 0.45267(8) 0.58710(7) 0.0178(5) Uani d 1
C C38 0.4804(2) 0.42575(9) 0.60131(9) 0.0264(6) Uani d 1
H H38 0.4595 0.4054 0.6194 0.032 Uiso calc 1
C C39 0.5910(3) 0.42826(10) 0.58929(10) 0.0360(8) Uani d 1
H H39 0.6451 0.4094 0.5990 0.043 Uiso calc 1
C C40 0.6235(3) 0.45784(10) 0.56331(10) 0.0362(8) Uani d 1
H H40 0.6997 0.4599 0.5556 0.043 Uiso calc 1
C C41 0.5432(3) 0.48453(10) 0.54870(9) 0.0324(7) Uani d 1
H H41 0.5642 0.5047 0.5305 0.039 Uiso calc 1
C C42 0.4326(2) 0.48196(9) 0.56043(8) 0.0233(6) Uani d 1
H H42 0.3782 0.5003 0.5502 0.028 Uiso calc 1

loop_
_atom_site_aniso_label
_atom_site_aniso_U_11
_atom_site_aniso_U_22
_atom_site_aniso_U_33
_atom_site_aniso_U_12
_atom_site_aniso_U_13
_atom_site_aniso_U_23
Fe1 0.0106(2) 0.0120(2) 0.0179(3) -0.00086(19) 0.000 0.000
N1 0.0102(10) 0.0139(10) 0.0197(11) 0.0024(8) -0.0003(8) -0.0004(9)
N2 0.0115(10) 0.0120(10) 0.0210(11) -0.0015(8) 0.0005(8) -0.0009(8)
N3 0.0149(11) 0.0154(11) 0.0194(11) 0.0006(9) -0.0002(9) 0.0012(9)
C1 0.0151(13) 0.0135(12) 0.0166(12) -0.0002(10) -0.0038(10) -0.0016(10)
C2 0.0190(13) 0.0157(12) 0.0218(14) 0.0002(11) -0.0017(11) -0.0009(11)
C3 0.0148(13) 0.0206(13) 0.0231(14) -0.0023(11) 0.0020(11) -0.0007(11)
C4 0.0219(14) 0.0163(13) 0.0234(14) -0.0011(11) -0.0051(11) 0.0033(11)
C5 0.0268(15) 0.0160(13) 0.0231(14) 0.0051(11) -0.0076(12) -0.0016(11)
C6 0.0173(13) 0.0180(13) 0.0195(13) 0.0021(11) -0.0031(10) -0.0023(10)
C7 0.0133(12) 0.0144(12) 0.0229(13) 0.0005(10) -0.0015(10) -0.0027(10)
C8 0.0154(13) 0.0231(14) 0.0307(15) -0.0027(11) -0.0060(11) 0.0029(12)
C9 0.0140(13) 0.0151(12) 0.0232(14) 0.0007(10) 0.0005(10) -0.0027(10)
C10 0.0150(13) 0.0198(13) 0.0342(16) 0.0016(11) -0.0037(12) 0.0000(12)
C11 0.0156(14) 0.0202(14) 0.0376(17) -0.0058(11) 0.0060(12) 0.0019(12)
C12 0.0176(14) 0.0169(13) 0.0285(15) -0.0014(10) 0.0049(11) 0.0031(11)
C13 0.0158(13) 0.0134(12) 0.0211(13) 0.0004(10) 0.0017(10) 0.0001(10)
C14 0.0185(14) 0.0136(12) 0.0200(13) 0.0010(10) 0.0019(10) 0.0007(10)
C15 0.0204(14) 0.0265(15) 0.0259(14) -0.0016(12) -0.0016(12) 0.0095(12)
C16 0.0172(13) 0.0171(13) 0.0202(13) -0.0036(10) -0.0024(10) 0.0070(10)
C17 0.0252(15) 0.0243(14) 0.0271(15) 0.0012(12) 0.0004(12) 0.0013(12)
C18 0.0180(15) 0.0352(17) 0.0423(18) 0.0016(13) -0.0011(13) 0.0077(15)
C19 0.0189(15) 0.0325(17) 0.049(2) -0.0028(13) -0.0091(14) 0.0144(15)
C20 0.0326(17) 0.0264(15) 0.0385(18) -0.0112(13) -0.0160(14) 0.0052(13)
C21 0.0310(16) 0.0194(14) 0.0286(15) 0.0013(12) -0.0071(13) 0.0032(12)
Fe2 0.0107(2) 0.0120(2) 0.0160(3) -0.0018(2) 0.000 0.000
N4 0.0151(11) 0.0149(10) 0.0171(11) 0.0001(8) -0.0001(9) 0.0002(9)
N5 0.0135(11) 0.0132(10) 0.0171(11) -0.0028(8) -0.0001(8) 0.0004(8)
N6 0.0163(11) 0.0145(10) 0.0173(11) 0.0005(9) 0.0004(9) 0.0000(9)
C22 0.0166(13) 0.0171(12) 0.0157(12) -0.0052(10) 0.0056(10) -0.0002(10)
C23 0.0177(13) 0.0174(13) 0.0212(14) -0.0019(11) 0.0031(11) -0.0019(11)
C24 0.0204(14) 0.0246(14) 0.0226(14) -0.0050(12) 0.0012(11) -0.0014(12)
C25 0.0259(15) 0.0192(13) 0.0257(14) -0.0047(12) 0.0055(12) -0.0066(12)
C26 0.0255(15) 0.0154(13) 0.0277(15) 0.0020(11) 0.0117(12) -0.0027(11)
C27 0.0184(13) 0.0206(14) 0.0211(13) -0.0019(11) 0.0048(11) 0.0012(11)
C28 0.0087(12) 0.0189(13) 0.0212(13) -0.0001(10) 0.0018(10) 0.0008(11)
C29 0.0168(14) 0.0267(15) 0.0320(16) -0.0031(11) 0.0057(12) -0.0091(12)
C30 0.0133(12) 0.0171(12) 0.0206(13) -0.0008(10) 0.0011(10) 0.0021(11)
C31 0.0112(13) 0.0215(14) 0.0305(15) 0.0008(11) 0.0021(11) -0.0007(12)
C32 0.0169(14) 0.0226(14) 0.0327(16) -0.0058(11) -0.0046(12) -0.0011(12)
C33 0.0230(14) 0.0177(13) 0.0228(14) -0.0026(11) -0.0015(11) -0.0026(11)
C34 0.0182(13) 0.0135(12) 0.0159(12) -0.0004(10) -0.0016(10) 0.0019(10)
C35 0.0172(13) 0.0150(12) 0.0163(12) 0.0001(10) -0.0015(10) -0.0002(10)
C36 0.0194(14) 0.0229(14) 0.0246(14) -0.0020(11) 0.0011(11) -0.0071(12)
C37 0.0174(13) 0.0155(12) 0.0204(13) -0.0019(10) 0.0012(11) -0.0067(10)
C38 0.0186(15) 0.0249(15) 0.0358(17) -0.0002(11) 0.0018(12) 0.0015(13)
C39 0.0168(15) 0.0318(17) 0.059(2) 0.0034(13) 0.0021(15) -0.0043(16)
C40 0.0194(15) 0.0300(17) 0.059(2) -0.0070(13) 0.0152(15) -0.0159(16)
C41 0.0331(17) 0.0243(15) 0.0399(18) -0.0087(13) 0.0187(14) -0.0054(14)
C42 0.0226(15) 0.0195(13) 0.0280(15) 0.0003(11) 0.0067(12) -0.0030(12)

loop_
_atom_type_symbol
_atom_type_description
_atom_type_scat_dispersion_real
_atom_type_scat_dispersion_imag
_atom_type_scat_source
C C 0.0033 0.0016 'International Tables Vol C Tables 4.2.6.8 and 6.1.1.4'
H H 0.0000 0.0000 'International Tables Vol C Tables 4.2.6.8 and 6.1.1.4'
Fe Fe 0.3463 0.8444 'International Tables Vol C Tables 4.2.6.8 and 6.1.1.4'
N N 0.0061 0.0033 'International Tables Vol C Tables 4.2.6.8 and 6.1.1.4'

loop_
_geom_angle_atom_site_label_1
_geom_angle_atom_site_label_2
_geom_angle_atom_site_label_3
_geom_angle_site_symmetry_1
_geom_angle_site_symmetry_3
_geom_angle
N1 Fe1 N1 . 6_565 101.86(11)
N1 Fe1 N3 6_565 . 90.40(8)
N1 Fe1 N3 . . 148.84(8)
N1 Fe1 N3 . 6_565 90.40(8)
N1 Fe1 N3 6_565 6_565 148.84(8)
N2 Fe1 N1 . 6_565 114.79(8)
N2 Fe1 N1 6_565 . 114.79(8)
N2 Fe1 N1 . . 75.01(8)
N2 Fe1 N1 6_565 6_565 75.01(8)
N2 Fe1 N2 6_565 . 165.36(12)
N2 Fe1 N3 . 6_565 95.96(8)
N2 Fe1 N3 . . 73.84(8)
N2 Fe1 N3 6_565 . 95.96(8)
N2 Fe1 N3 6_565 6_565 73.84(8)
N3 Fe1 N3 6_565 . 93.62(11)
C1 N1 Fe1 . . 121.09(16)
C7 N1 Fe1 . . 116.93(17)
C7 N1 C1 . . 121.5(2)
C9 N2 Fe1 . . 119.18(17)
C9 N2 C13 . . 119.0(2)
C13 N2 Fe1 . . 120.60(17)
C14 N3 Fe1 . . 117.66(18)
C14 N3 C16 . . 121.8(2)
C16 N3 Fe1 . . 120.47(16)
C2 C1 N1 . . 118.3(2)
C2 C1 C6 . . 118.3(2)
C6 C1 N1 . . 123.3(2)
C1 C2 H2 . . 119.7
C3 C2 C1 . . 120.5(2)
C3 C2 H2 . . 119.7
C2 C3 H3 . . 119.6
C4 C3 C2 . . 120.8(3)
C4 C3 H3 . . 119.6
C3 C4 H4 . . 120.4
C5 C4 C3 . . 119.1(3)
C5 C4 H4 . . 120.4
C4 C5 H5 . . 119.7
C4 C5 C6 . . 120.7(3)
C6 C5 H5 . . 119.7
C1 C6 H6 . . 119.7
C5 C6 C1 . . 120.6(3)
C5 C6 H6 . . 119.7
N1 C7 C8 . . 126.2(2)
N1 C7 C9 . . 114.0(2)
C9 C7 C8 . . 119.8(2)
C7 C8 H8A . . 109.5
C7 C8 H8B . . 109.5
C7 C8 H8C . . 109.5
H8A C8 H8B . . 109.5
H8A C8 H8C . . 109.5
H8B C8 H8C . . 109.5
N2 C9 C7 . . 114.2(2)
N2 C9 C10 . . 120.8(2)
C10 C9 C7 . . 125.0(2)
C9 C10 H10 . . 120.3
C11 C10 C9 . . 119.5(3)
C11 C10 H10 . . 120.3
C10 C11 H11 . . 120.1
C10 C11 C12 . . 119.8(3)
C12 C11 H11 . . 120.1
C11 C12 H12 . . 120.4
C13 C12 C11 . . 119.1(2)
C13 C12 H12 . . 120.4
N2 C13 C12 . . 121.8(2)
N2 C13 C14 . . 113.0(2)
C12 C13 C14 . . 125.1(2)
N3 C14 C13 . . 114.4(2)
N3 C14 C15 . . 124.7(2)
C13 C14 C15 . . 120.7(2)
C14 C15 H15A . . 109.5
C14 C15 H15B . . 109.5
C14 C15 H15C . . 109.5
H15A C15 H15B . . 109.5
H15A C15 H15C . . 109.5
H15B C15 H15C . . 109.5
C17 C16 N3 . . 119.8(2)
C17 C16 C21 . . 118.8(3)
C21 C16 N3 . . 121.0(3)
C16 C17 H17 . . 119.7
C18 C17 C16 . . 120.7(3)
C18 C17 H17 . . 119.7
C17 C18 H18 . . 119.8
C19 C18 C17 . . 120.4(3)
C19 C18 H18 . . 119.8
C18 C19 H19 . . 120.4
C18 C19 C20 . . 119.2(3)
C20 C19 H19 . . 120.4
C19 C20 H20 . . 119.6
C19 C20 C21 . . 120.8(3)
C21 C20 H20 . . 119.6
C16 C21 H21 . . 119.9
C20 C21 C16 . . 120.1(3)
C20 C21 H21 . . 119.9
N4 Fe2 N4 . 2_565 103.07(11)
N4 Fe2 N6 . 2_565 89.87(8)
N4 Fe2 N6 . . 148.95(8)
N4 Fe2 N6 2_565 2_565 148.95(8)
N4 Fe2 N6 2_565 . 89.87(8)
N5 Fe2 N4 2_565 2_565 74.91(8)
N5 Fe2 N4 2_565 . 113.41(8)
N5 Fe2 N4 . 2_565 113.41(8)
N5 Fe2 N4 . . 74.91(8)
N5 Fe2 N5 2_565 . 167.36(12)
N5 Fe2 N6 . 2_565 97.10(8)
N5 Fe2 N6 . . 74.04(8)
N5 Fe2 N6 2_565 2_565 74.05(8)
N5 Fe2 N6 2_565 . 97.10(8)
N6 Fe2 N6 . 2_565 93.24(11)
C22 N4 Fe2 . . 120.83(16)
C28 N4 Fe2 . . 116.42(17)
C28 N4 C22 . . 122.5(2)
C30 N5 Fe2 . . 119.30(17)
C30 N5 C34 . . 119.0(2)
C34 N5 Fe2 . . 120.49(17)
C35 N6 Fe2 . . 118.10(18)
C35 N6 C37 . . 122.7(2)
C37 N6 Fe2 . . 119.16(16)
C23 C22 N4 . . 117.0(2)
C27 C22 N4 . . 124.7(2)
C27 C22 C23 . . 118.2(2)
C22 C23 H23 . . 119.4
C24 C23 C22 . . 121.1(3)
C24 C23 H23 . . 119.4
C23 C24 H24 . . 119.7
C23 C24 C25 . . 120.5(3)
C25 C24 H24 . . 119.7
C24 C25 H25 . . 120.6
C26 C25 C24 . . 118.8(3)
C26 C25 H25 . . 120.6
C25 C26 H26 . . 119.4
C25 C26 C27 . . 121.1(3)
C27 C26 H26 . . 119.4
C22 C27 H27 . . 120.0
C26 C27 C22 . . 120.1(3)
C26 C27 H27 . . 120.0
N4 C28 C29 . . 126.6(2)
N4 C28 C30 . . 114.4(2)
C30 C28 C29 . . 119.0(2)
C28 C29 H29A . . 109.5
C28 C29 H29B . . 109.5
C28 C29 H29C . . 109.5
H29A C29 H29B . . 109.5
H29A C29 H29C . . 109.5
H29B C29 H29C . . 109.5
N5 C30 C28 . . 114.1(2)
N5 C30 C31 . . 120.4(2)
C31 C30 C28 . . 125.4(2)
C30 C31 H31 . . 120.0
C32 C31 C30 . . 120.0(3)
C32 C31 H31 . . 120.0
C31 C32 H32 . . 120.1
C31 C32 C33 . . 119.7(3)
C33 C32 H32 . . 120.1
C32 C33 H33 . . 120.8
C34 C33 C32 . . 118.4(2)
C34 C33 H33 . . 120.8
N5 C34 C33 . . 122.4(2)
N5 C34 C35 . . 112.8(2)
C33 C34 C35 . . 124.6(2)
N6 C35 C34 . . 114.3(2)
N6 C35 C36 . . 125.1(2)
C34 C35 C36 . . 120.4(2)
C35 C36 H36A . . 109.5
C35 C36 H36B . . 109.5
C35 C36 H36C . . 109.5
H36A C36 H36B . . 109.5
H36A C36 H36C . . 109.5
H36B C36 H36C . . 109.5
C38 C37 N6 . . 120.5(2)
C38 C37 C42 . . 119.1(3)
C42 C37 N6 . . 120.1(2)
C37 C38 H38 . . 119.9
C37 C38 C39 . . 120.3(3)
C39 C38 H38 . . 119.9
C38 C39 H39 . . 119.6
C40 C39 C38 . . 120.8(3)
C40 C39 H39 . . 119.6
C39 C40 H40 . . 120.5
C39 C40 C41 . . 119.0(3)
C41 C40 H40 . . 120.5
C40 C41 H41 . . 119.8
C42 C41 C40 . . 120.4(3)
C42 C41 H41 . . 119.8
C37 C42 H42 . . 119.8
C41 C42 C37 . . 120.5(3)
C41 C42 H42 . . 119.8

loop_
_geom_bond_atom_site_label_1
_geom_bond_atom_site_label_2
_geom_bond_site_symmetry_2
_geom_bond_distance
_geom_bond_publ_flag
Fe1 N1 6_565 2.149(2) ?
Fe1 N1 . 2.149(2) y
Fe1 N2 . 2.028(2) y
Fe1 N2 6_565 2.028(2) ?
Fe1 N3 6_565 2.173(2) ?
Fe1 N3 . 2.173(2) y
N1 C1 . 1.418(3) ?
N1 C7 . 1.327(3) y
N2 C9 . 1.368(3) y
N2 C13 . 1.372(3) y
N3 C14 . 1.300(3) y
N3 C16 . 1.418(3) ?
C1 C2 . 1.396(4) ?
C1 C6 . 1.401(4) ?
C2 H2 . 0.9500 ?
C2 C3 . 1.388(4) ?
C3 H3 . 0.9500 ?
C3 C4 . 1.386(4) ?
C4 H4 . 0.9500 ?
C4 C5 . 1.383(4) ?
C5 H5 . 0.9500 ?
C5 C6 . 1.388(4) ?
C6 H6 . 0.9500 ?
C7 C8 . 1.497(4) ?
C7 C9 . 1.443(4) y
C8 H8A . 0.9800 ?
C8 H8B . 0.9800 ?
C8 H8C . 0.9800 ?
C9 C10 . 1.401(4) ?
C10 H10 . 0.9500 ?
C10 C11 . 1.382(4) ?
C11 H11 . 0.9500 ?
C11 C12 . 1.390(4) ?
C12 H12 . 0.9500 ?
C12 C13 . 1.381(4) ?
C13 C14 . 1.450(4) y
C14 C15 . 1.505(4) ?
C15 H15A . 0.9800 ?
C15 H15B . 0.9800 ?
C15 H15C . 0.9800 ?
C16 C17 . 1.389(4) ?
C16 C21 . 1.390(4) ?
C17 H17 . 0.9500 ?
C17 C18 . 1.384(4) ?
C18 H18 . 0.9500 ?
C18 C19 . 1.381(5) ?
C19 H19 . 0.9500 ?
C19 C20 . 1.384(5) ?
C20 H20 . 0.9500 ?
C20 C21 . 1.386(4) ?
C21 H21 . 0.9500 ?
Fe2 N4 . 2.155(2) y
Fe2 N4 2_565 2.155(2) ?
Fe2 N5 2_565 2.029(2) ?
Fe2 N5 . 2.029(2) y
Fe2 N6 2_565 2.157(2) ?
Fe2 N6 . 2.157(2) y
N4 C22 . 1.416(3) ?
N4 C28 . 1.327(3) ?
N5 C30 . 1.366(3) ?
N5 C34 . 1.368(3) ?
N6 C35 . 1.294(3) ?
N6 C37 . 1.422(3) ?
C22 C23 . 1.400(4) ?
C22 C27 . 1.397(4) ?
C23 H23 . 0.9500 ?
C23 C24 . 1.381(4) ?
C24 H24 . 0.9500 ?
C24 C25 . 1.390(4) ?
C25 H25 . 0.9500 ?
C25 C26 . 1.385(4) ?
C26 H26 . 0.9500 ?
C26 C27 . 1.395(4) ?
C27 H27 . 0.9500 ?
C28 C29 . 1.502(4) ?
C28 C30 . 1.440(4) ?
C29 H29A . 0.9800 ?
C29 H29B . 0.9800 ?
C29 H29C . 0.9800 ?
C30 C31 . 1.397(4) ?
C31 H31 . 0.9500 ?
C31 C32 . 1.384(4) ?
C32 H32 . 0.9500 ?
C32 C33 . 1.393(4) ?
C33 H33 . 0.9500 ?
C33 C34 . 1.383(4) ?
C34 C35 . 1.456(4) ?
C35 C36 . 1.501(4) ?
C36 H36A . 0.9800 ?
C36 H36B . 0.9800 ?
C36 H36C . 0.9800 ?
C37 C38 . 1.382(4) ?
C37 C42 . 1.391(4) ?
C38 H38 . 0.9500 ?
C38 C39 . 1.386(4) ?
C39 H39 . 0.9500 ?
C39 C40 . 1.382(5) ?
C40 H40 . 0.9500 ?
C40 C41 . 1.387(5) ?
C41 H41 . 0.9500 ?
C41 C42 . 1.383(4) ?
C42 H42 . 0.9500 ?

loop_
_geom_torsion_atom_site_label_1
_geom_torsion_atom_site_label_2
_geom_torsion_atom_site_label_3
_geom_torsion_atom_site_label_4
_geom_torsion
Fe1 N1 C1 C2 49.0(3)
Fe1 N1 C1 C6 -126.8(2)
Fe1 N1 C7 C8 -178.0(2)
Fe1 N1 C7 C9 -1.2(3)
Fe1 N2 C9 C7 9.7(3)
Fe1 N2 C9 C10 -166.8(2)
Fe1 N2 C13 C12 167.8(2)
Fe1 N2 C13 C14 -8.5(3)
Fe1 N3 C14 C13 -1.3(3)
Fe1 N3 C14 C15 -177.5(2)
Fe1 N3 C16 C17 -96.2(3)
Fe1 N3 C16 C21 76.4(3)
N1 C1 C2 C3 -177.7(2)
N1 C1 C6 C5 176.9(2)
N1 C7 C9 N2 -5.2(3)
N1 C7 C9 C10 171.1(3)
N2 C9 C10 C11 -0.5(4)
N2 C13 C14 N3 5.9(3)
N2 C13 C14 C15 -177.7(2)
N3 C16 C17 C18 172.8(3)
N3 C16 C21 C20 -172.3(3)
C1 N1 C7 C8 9.8(4)
C1 N1 C7 C9 -173.4(2)
C1 C2 C3 C4 1.1(4)
C2 C1 C6 C5 1.1(4)
C2 C3 C4 C5 0.1(4)
C3 C4 C5 C6 -0.8(4)
C4 C5 C6 C1 0.2(4)
C6 C1 C2 C3 -1.7(4)
C7 N1 C1 C2 -139.1(3)
C7 N1 C1 C6 45.1(4)
C7 C9 C10 C11 -176.6(3)
C8 C7 C9 N2 171.9(2)
C8 C7 C9 C10 -11.8(4)
C9 N2 C13 C12 0.7(4)
C9 N2 C13 C14 -175.6(2)
C9 C10 C11 C12 -0.8(4)
C10 C11 C12 C13 2.0(4)
C11 C12 C13 N2 -1.9(4)
C11 C12 C13 C14 173.9(3)
C12 C13 C14 N3 -170.2(3)
C12 C13 C14 C15 6.2(4)
C13 N2 C9 C7 177.1(2)
C13 N2 C9 C10 0.6(4)
C14 N3 C16 C17 79.8(3)
C14 N3 C16 C21 -107.5(3)
C16 N3 C14 C13 -177.5(2)
C16 N3 C14 C15 6.3(4)
C16 C17 C18 C19 -0.7(5)
C17 C16 C21 C20 0.5(4)
C17 C18 C19 C20 1.0(5)
C18 C19 C20 C21 -0.6(5)
C19 C20 C21 C16 -0.2(5)
C21 C16 C17 C18 -0.1(4)
Fe2 N4 C22 C23 -47.6(3)
Fe2 N4 C22 C27 129.6(2)
Fe2 N4 C28 C29 -177.2(2)
Fe2 N4 C28 C30 4.7(3)
Fe2 N5 C30 C28 -8.9(3)
Fe2 N5 C30 C31 168.2(2)
Fe2 N5 C34 C33 -169.7(2)
Fe2 N5 C34 C35 6.0(3)
Fe2 N6 C35 C34 2.6(3)
Fe2 N6 C35 C36 178.1(2)
Fe2 N6 C37 C38 96.8(3)
Fe2 N6 C37 C42 -75.9(3)
N4 C22 C23 C24 -179.5(2)
N4 C22 C27 C26 -179.3(2)
N4 C28 C30 N5 2.3(3)
N4 C28 C30 C31 -174.6(3)
N5 C30 C31 C32 0.5(4)
N5 C34 C35 N6 -5.4(3)
N5 C34 C35 C36 178.9(2)
N6 C37 C38 C39 -172.3(3)
N6 C37 C42 C41 171.9(3)
C22 N4 C28 C29 -3.0(4)
C22 N4 C28 C30 178.9(2)
C22 C23 C24 C25 -2.1(4)
C23 C22 C27 C26 -2.2(4)
C23 C24 C25 C26 -0.1(4)
C24 C25 C26 C27 1.0(4)
C25 C26 C27 C22 0.1(4)
C27 C22 C23 C24 3.2(4)
C28 N4 C22 C23 138.5(3)
C28 N4 C22 C27 -44.3(4)
C28 C30 C31 C32 177.3(3)
C29 C28 C30 N5 -175.9(2)
C29 C28 C30 C31 7.2(4)
C30 N5 C34 C33 -2.5(4)
C30 N5 C34 C35 173.2(2)
C30 C31 C32 C33 -0.3(4)
C31 C32 C33 C34 -1.3(4)
C32 C33 C34 N5 2.8(4)
C32 C33 C34 C35 -172.5(3)
C33 C34 C35 N6 170.2(2)
C33 C34 C35 C36 -5.5(4)
C34 N5 C30 C28 -176.3(2)
C34 N5 C30 C31 0.8(4)
C35 N6 C37 C38 -81.6(3)
C35 N6 C37 C42 105.6(3)
C37 N6 C35 C34 -178.9(2)
C37 N6 C35 C36 -3.4(4)
C37 C38 C39 C40 0.7(5)
C38 C37 C42 C41 -1.0(4)
C38 C39 C40 C41 -1.4(5)
C39 C40 C41 C42 1.0(5)
C40 C41 C42 C37 0.2(5)
C42 C37 C38 C39 0.5(4)
